data_7037683
loop_
_publ_author_name
'Das, Ankita'
'Mondal, Prasenjit'
'Dasgupta, Moumita'
'Kishore, Nand'
'Lahiri, Goutam Kumar'

_publ_section_title
;
 Substituent directed selectivity in anion recognition by a new class of
 simple osmium-pyrazole derived receptors.
;
_journal_issue 6
_journal_name_full 'Dalton transactions (Cambridge, England : 2003)'
_journal_page_first 2605
_journal_page_last 2617
_journal_paper_doi 10.1039/c5dt04538j
_journal_volume 45
_journal_year 2016
_chemical_formula_moiety 'C25 H24 Cl N6 Os, Cl O4'
_chemical_formula_sum 'C25 H24 Cl2 N6 O4 Os'
_chemical_formula_weight 733.60
_chemical_name_systematic
;
 ?
;
_space_group_crystal_system monoclinic
_space_group_IT_number 14
_space_group_name_Hall '-P 2yn'
_space_group_name_H-M_alt 'P 1 21/n 1'
_symmetry_space_group_name_Hall '-P 2yn'
_symmetry_space_group_name_H-M 'P 1 21/n 1'
_atom_sites_solution_hydrogens geom
_atom_sites_solution_primary direct
_atom_sites_solution_secondary difmap
_audit_creation_date 2015-12-15
_audit_creation_method
;
Olex2 1.2
(compiled 2015.09.30 svn.r3233 for OlexSys, GUI svn.r5103)
;
_audit_update_record
;
2015-12-16 deposited with the CCDC.
2015-12-17 downloaded from the CCDC.
;
_cell_angle_alpha 90
_cell_angle_beta 113.401(6)
_cell_angle_gamma 90
_cell_formula_units_Z 4
_cell_length_a 15.017(8)
_cell_length_b 11.932(5)
_cell_length_c 15.605(8)
_cell_measurement_reflns_used 5012
_cell_measurement_temperature 100(2)
_cell_measurement_theta_max 29.10
_cell_measurement_theta_min 3.10
_cell_volume 2566(2)
_computing_cell_refinement 'CrystalClear-SM Expert 2.1 b28'
_computing_data_collection 'CrystalClear-SM Expert 2.1 b28 (Rigaku, 2013)'
_computing_data_reduction 'CrystalClear-SM Expert 2.1 b28'
_computing_molecular_graphics ORTEP
_computing_publication_material ORTEP
_computing_structure_refinement 'ShelXL (Sheldrick, 2015)'
_diffrn_ambient_temperature 100.0
_diffrn_measured_fraction_theta_full 0.996
_diffrn_measured_fraction_theta_max 0.996
_diffrn_measurement_device_type 'Rigaku Saturn724'
_diffrn_measurement_method \w
_diffrn_radiation_type MoK\a
_diffrn_radiation_wavelength 0.71075
_diffrn_reflns_av_R_equivalents 0.0967
_diffrn_reflns_av_unetI/netI 0.0962
_diffrn_reflns_laue_measured_fraction_full 0.972
_diffrn_reflns_laue_measured_fraction_max 0.996
_diffrn_reflns_limit_h_max 17
_diffrn_reflns_limit_h_min -17
_diffrn_reflns_limit_k_max 12
_diffrn_reflns_limit_k_min -14
_diffrn_reflns_limit_l_max 18
_diffrn_reflns_limit_l_min -17
_diffrn_reflns_number 17428
_diffrn_reflns_point_group_measured_fraction_full 0.972
_diffrn_reflns_point_group_measured_fraction_max 0.996
_diffrn_reflns_theta_full 25.242
_diffrn_reflns_theta_max 25.000
_diffrn_reflns_theta_min 3.139
_diffrn_source 'fine-focus sealed tube'
_exptl_absorpt_coefficient_mu 5.223
_exptl_absorpt_correction_T_max 0.4215
_exptl_absorpt_correction_T_min 0.4215
_exptl_absorpt_correction_type numerical
_exptl_absorpt_process_details 'NUMABS (Rigaku, 1999)'
_exptl_crystal_colour 'dark brown'
_exptl_crystal_density_diffrn 1.899
_exptl_crystal_density_method 'not measured'
_exptl_crystal_description plate
_exptl_crystal_F_000 1432
_exptl_crystal_size_max 0.2
_exptl_crystal_size_mid 0.2
_exptl_crystal_size_min 0.2
_refine_diff_density_max 1.631
_refine_diff_density_min -1.463
_refine_diff_density_rms 0.234
_refine_ls_extinction_method none
_refine_ls_goodness_of_fit_ref 1.133
_refine_ls_hydrogen_treatment constr
_refine_ls_matrix_type full
_refine_ls_number_parameters 345
_refine_ls_number_reflns 4507
_refine_ls_number_restraints 78
_refine_ls_restrained_S_all 1.124
_refine_ls_R_factor_all 0.0640
_refine_ls_R_factor_gt 0.0499
_refine_ls_shift/su_max 0.001
_refine_ls_shift/su_mean 0.000
_refine_ls_structure_factor_coef Fsqd
_refine_ls_weighting_details
;
 w=1/[\s^2^(Fo^2^)+(0.0309P)^2^+5.1499P]
 where P=(Fo^2^+2Fc^2^)/3
;
_refine_ls_weighting_scheme calc
_refine_ls_wR_factor_gt 0.0985
_refine_ls_wR_factor_ref 0.1048
_reflns_Friedel_coverage 0.000
_reflns_number_gt 3869
_reflns_number_total 4507
_reflns_threshold_expression 'I > 2\s(I)'
_cod_data_source_file c5dt04538j2.cif
_cod_data_source_block 2ClO4
_cod_depositor_comments 'Adding full bibliography for 7037682--7037683.cif.'
_cod_database_code 7037683
_shelxl_version_number 2012-9
_shelx_space_group_comment
;
The symmetry employed for this shelxl refinement is uniquely defined
by the following loop, which should always be used as a source of
symmetry information in preference to the above space-group names.
They are only intended as comments.
;
_shelx_estimated_absorpt_t_max 0.421
_shelx_estimated_absorpt_t_min 0.421
_olex2_refinement_description
;
1. Fixed Uiso
 At 1.2 times of:
  All C(H) groups, All N(H) groups
 At 1.5 times of:
  All C(H,H,H) groups
2. Uiso/Uaniso restraints and constraints
Uanis(C2) \\sim Ueq: with sigma of 0.001 and sigma for terminal atoms of 0.001
Uanis(N4) \\sim Ueq, Uanis(N3) \\sim Ueq: with sigma of 0.001 and sigma for
terminal atoms of 0.001
Uanis(C13) \\sim Ueq, Uanis(C24) \\sim Ueq, Uanis(N1) \\sim Ueq, Uanis(C20)
\\sim Ueq, Uanis(C21) \\sim Ueq, Uanis(N6) \\sim Ueq: with sigma of 0.001 and
sigma for terminal atoms of 0.001
Uanis(C23) \\sim Ueq, Uanis(C9) \\sim Ueq, Uanis(C18) \\sim Ueq, Uanis(C3)
\\sim Ueq: with sigma of 0.001 and sigma for terminal atoms of 0.001
3.a Aromatic/amide H refined with riding coordinates:
 N2(H2), C25(H25), C15(H15), C16(H16), C14(H14), C6(H6), C9(H9), C3(H3),
 C7(H7), C23(H23), C17(H17), C22(H22), C24(H24), C8(H8), C12(H12), C19(H19),
 C18(H18), C13(H13)
3.b Idealised Me refined as rotating group:
 C5(H5A,H5B,H5C), C1(H1A,H1B,H1C)
;
_olex2_submission_special_instructions 'No special instructions were received'

loop_
_space_group_symop_operation_xyz
'x, y, z'
'-x+1/2, y+1/2, -z+1/2'
'-x, -y, -z'
'x-1/2, -y-1/2, z-1/2'

loop_
_atom_site_label
_atom_site_type_symbol
_atom_site_fract_x
_atom_site_fract_y
_atom_site_fract_z
_atom_site_U_iso_or_equiv
_atom_site_adp_type
_atom_site_occupancy
_atom_site_site_symmetry_order
_atom_site_calc_flag
_atom_site_refinement_flags_posn
_atom_site_refinement_flags_adp
Os1 Os 0.69372(2) 0.41779(2) 0.34551(2) 0.01051(11) Uani 1 1 d . .
Cl1 Cl 0.78518(14) 0.24608(15) 0.37531(12) 0.0147(4) Uani 1 1 d . .
Cl2 Cl 0.22557(17) 0.46593(17) 0.10929(13) 0.0238(5) Uani 1 1 d . .
N6 N 0.7994(5) 0.4792(5) 0.3070(4) 0.0129(14) Uani 1 1 d . U
N1 N 0.7599(5) 0.4502(5) 0.4897(4) 0.0126(14) Uani 1 1 d . U
N5 N 0.6347(5) 0.3909(5) 0.2052(4) 0.0112(14) Uani 1 1 d . .
N3 N 0.5834(5) 0.3567(5) 0.3789(4) 0.0093(13) Uani 1 1 d . U
N4 N 0.6044(5) 0.5516(5) 0.3198(4) 0.0116(14) Uani 1 1 d . U
N2 N 0.7717(5) 0.3631(5) 0.5509(4) 0.0126(15) Uani 1 1 d . .
H2 H 0.7649 0.2920 0.5347 0.015 Uiso 1 1 calc R .
O1 O 0.2557(5) 0.3892(5) 0.0556(4) 0.0314(17) Uani 1 1 d . .
C21 C 0.7840(6) 0.4689(6) 0.2153(5) 0.0129(16) Uani 1 1 d . U
C25 C 0.8885(6) 0.5158(6) 0.3668(5) 0.0164(19) Uani 1 1 d . .
H25 H 0.9012 0.5224 0.4312 0.020 Uiso 1 1 calc R .
C15 C 0.6125(7) 0.6450(6) 0.2734(5) 0.021(2) Uani 1 1 d . .
H15 H 0.6637 0.6498 0.2523 0.025 Uiso 1 1 calc R .
C10 C 0.5160(6) 0.4327(6) 0.3796(5) 0.0167(19) Uani 1 1 d . .
C20 C 0.6884(6) 0.4241(6) 0.1567(5) 0.0132(17) Uani 1 1 d . U
C16 C 0.5452(6) 0.3502(6) 0.1572(5) 0.0137(18) Uani 1 1 d . .
H16 H 0.5082 0.3263 0.1910 0.016 Uiso 1 1 calc R .
C11 C 0.5264(6) 0.5437(7) 0.3435(5) 0.0176(19) Uani 1 1 d . .
C14 C 0.5485(6) 0.7327(6) 0.2566(5) 0.020(2) Uani 1 1 d . .
H14 H 0.5545 0.7960 0.2224 0.024 Uiso 1 1 calc R .
C2 C 0.7768(6) 0.5425(6) 0.5430(5) 0.0152(17) Uani 1 1 d . U
O2 O 0.1515(6) 0.4164(6) 0.1351(5) 0.046(2) Uani 1 1 d . .
C6 C 0.5764(6) 0.2517(6) 0.4072(5) 0.0154(18) Uani 1 1 d . .
H6 H 0.6232 0.1979 0.4076 0.018 Uiso 1 1 calc R .
C5 C 0.8128(7) 0.3199(6) 0.7172(5) 0.022(2) Uani 1 1 d . .
H5A H 0.7558 0.2720 0.7033 0.033 Uiso 1 1 calc GR .
H5B H 0.8250 0.3623 0.7746 0.033 Uiso 1 1 calc GR .
H5C H 0.8694 0.2733 0.7256 0.033 Uiso 1 1 calc GR .
C9 C 0.4433(6) 0.4043(6) 0.4083(5) 0.0182(18) Uani 1 1 d . U
H9 H 0.3974 0.4586 0.4091 0.022 Uiso 1 1 calc R .
C1 C 0.7755(7) 0.6577(6) 0.5034(6) 0.026(2) Uani 1 1 d . .
H1A H 0.8236 0.6616 0.4757 0.039 Uiso 1 1 calc GR .
H1B H 0.7911 0.7134 0.5533 0.039 Uiso 1 1 calc GR .
H1C H 0.7108 0.6731 0.4553 0.039 Uiso 1 1 calc GR .
C3 C 0.7995(6) 0.5135(6) 0.6357(5) 0.0142(17) Uani 1 1 d . U
H3 H 0.8150 0.5632 0.6871 0.017 Uiso 1 1 calc R .
C7 C 0.5049(6) 0.2188(7) 0.4354(5) 0.019(2) Uani 1 1 d . .
H7 H 0.5020 0.1436 0.4542 0.023 Uiso 1 1 calc R .
C23 C 0.9452(7) 0.5341(6) 0.2451(5) 0.0220(19) Uani 1 1 d . U
H23 H 0.9949 0.5521 0.2242 0.026 Uiso 1 1 calc R .
C4 C 0.7949(6) 0.3996(7) 0.6380(5) 0.0178(19) Uani 1 1 d . .
C17 C 0.5043(7) 0.3414(7) 0.0613(5) 0.027(2) Uani 1 1 d . .
H17 H 0.4403 0.3133 0.0296 0.032 Uiso 1 1 calc R .
C22 C 0.8545(7) 0.4976(6) 0.1828(6) 0.021(2) Uani 1 1 d . .
H22 H 0.8410 0.4924 0.1181 0.025 Uiso 1 1 calc R .
C24 C 0.9606(6) 0.5434(6) 0.3375(5) 0.0178(18) Uani 1 1 d . U
H24 H 1.0215 0.5691 0.3815 0.021 Uiso 1 1 calc R .
C8 C 0.4382(7) 0.2952(7) 0.4360(5) 0.023(2) Uani 1 1 d . .
H8 H 0.3881 0.2738 0.4554 0.027 Uiso 1 1 calc R .
C12 C 0.4635(6) 0.6329(6) 0.3325(5) 0.0199(19) Uani 1 1 d . .
H12 H 0.4130 0.6281 0.3545 0.024 Uiso 1 1 calc R .
O4 O 0.1917(8) 0.5643(6) 0.0571(6) 0.079(3) Uani 1 1 d . .
C19 C 0.6513(6) 0.4182(6) 0.0600(5) 0.0182(19) Uani 1 1 d . .
H19 H 0.6887 0.4435 0.0269 0.022 Uiso 1 1 calc R .
C18 C 0.5594(6) 0.3751(6) 0.0123(5) 0.0166(17) Uani 1 1 d . U
H18 H 0.5340 0.3684 -0.0538 0.020 Uiso 1 1 calc R .
O3 O 0.3057(6) 0.4906(7) 0.1938(5) 0.066(3) Uani 1 1 d . .
C13 C 0.4759(6) 0.7291(7) 0.2888(5) 0.0200(19) Uani 1 1 d . U
H13 H 0.4345 0.7918 0.2812 0.024 Uiso 1 1 calc R .

loop_
_atom_site_aniso_label
_atom_site_aniso_U_11
_atom_site_aniso_U_22
_atom_site_aniso_U_33
_atom_site_aniso_U_23
_atom_site_aniso_U_13
_atom_site_aniso_U_12
Os1 0.00684(18) 0.01268(19) 0.01228(17) -0.00029(11) 0.00410(12) -0.00003(12)
Cl1 0.0136(10) 0.0159(10) 0.0159(9) 0.0021(7) 0.0072(7) 0.0041(8)
Cl2 0.0256(13) 0.0289(12) 0.0186(10) -0.0062(8) 0.0107(9) -0.0054(10)
N6 0.0128(17) 0.0130(16) 0.0135(16) -0.0004(9) 0.0056(10) 0.0008(10)
N1 0.0119(16) 0.0127(16) 0.0131(16) -0.0001(9) 0.0050(10) -0.0002(10)
N5 0.007(3) 0.014(3) 0.013(3) 0.003(2) 0.004(3) -0.004(3)
N3 0.0096(16) 0.0095(16) 0.0091(15) 0.0001(9) 0.0040(10) -0.0010(10)
N4 0.0113(16) 0.0123(16) 0.0116(16) -0.0004(9) 0.0048(10) 0.0003(10)
N2 0.012(4) 0.007(3) 0.016(3) -0.001(2) 0.002(3) 0.001(3)
O1 0.050(5) 0.029(3) 0.027(3) -0.008(3) 0.027(3) -0.007(3)
C21 0.0131(19) 0.0130(18) 0.0131(18) 0.0002(10) 0.0058(11) 0.0006(10)
C25 0.015(5) 0.017(4) 0.021(4) 0.003(3) 0.012(4) 0.005(4)
C15 0.021(5) 0.012(4) 0.026(4) -0.004(3) 0.006(4) -0.007(4)
C10 0.017(5) 0.023(5) 0.010(4) -0.005(3) 0.005(3) -0.006(4)
C20 0.0130(19) 0.0127(18) 0.0136(18) -0.0005(10) 0.0049(11) 0.0007(10)
C16 0.011(4) 0.009(4) 0.021(4) -0.001(3) 0.008(3) -0.005(3)
C11 0.015(5) 0.023(4) 0.012(4) -0.004(3) 0.003(3) -0.004(4)
C14 0.018(5) 0.013(4) 0.022(4) 0.005(3) 0.001(4) 0.001(4)
C2 0.0146(19) 0.0156(19) 0.0157(19) -0.0002(10) 0.0063(11) -0.0005(10)
O2 0.046(5) 0.069(5) 0.039(4) -0.015(3) 0.032(4) -0.028(4)
C6 0.020(5) 0.009(4) 0.015(4) -0.003(3) 0.005(3) -0.005(4)
C5 0.020(5) 0.026(5) 0.020(4) 0.002(3) 0.007(4) 0.004(4)
C9 0.018(2) 0.019(2) 0.018(2) -0.0001(10) 0.0079(11) 0.0001(10)
C1 0.031(6) 0.025(5) 0.035(5) -0.007(4) 0.026(4) -0.011(4)
C3 0.0140(19) 0.0144(19) 0.0143(19) -0.0011(10) 0.0058(11) 0.0004(10)
C7 0.020(5) 0.018(4) 0.014(4) 0.001(3) 0.002(3) -0.006(4)
C23 0.022(2) 0.022(2) 0.023(2) 0.0007(10) 0.0093(11) -0.0002(10)
C4 0.011(4) 0.028(5) 0.015(4) 0.000(3) 0.006(3) 0.001(4)
C17 0.018(5) 0.033(5) 0.017(4) 0.007(3) -0.005(4) -0.002(4)
C22 0.021(5) 0.022(4) 0.020(4) 0.005(3) 0.008(4) 0.004(4)
C24 0.017(2) 0.0179(19) 0.0185(19) -0.0001(10) 0.0073(11) 0.0002(10)
C8 0.017(5) 0.035(5) 0.021(4) -0.005(4) 0.013(4) -0.004(4)
C12 0.011(4) 0.024(5) 0.023(4) -0.003(3) 0.006(3) -0.003(4)
O4 0.127(10) 0.069(6) 0.080(6) 0.050(5) 0.084(7) 0.066(6)
C19 0.019(5) 0.020(4) 0.017(4) 0.000(3) 0.009(4) -0.001(4)
C18 0.017(2) 0.0167(19) 0.0160(19) -0.0003(10) 0.0059(11) 0.0000(10)
O3 0.039(5) 0.104(6) 0.043(5) -0.047(4) 0.004(4) -0.010(5)
C13 0.019(2) 0.020(2) 0.021(2) 0.0002(10) 0.0079(11) 0.0006(10)

loop_
_atom_type_symbol
_atom_type_description
_atom_type_scat_dispersion_real
_atom_type_scat_dispersion_imag
_atom_type_scat_source
C C 0.0033 0.0016 'International Tables Vol C Tables 4.2.6.8 and 6.1.1.4'
H H 0.0000 0.0000 'International Tables Vol C Tables 4.2.6.8 and 6.1.1.4'
Cl Cl 0.1484 0.1585 'International Tables Vol C Tables 4.2.6.8 and 6.1.1.4'
N N 0.0061 0.0033 'International Tables Vol C Tables 4.2.6.8 and 6.1.1.4'
O O 0.0106 0.0060 'International Tables Vol C Tables 4.2.6.8 and 6.1.1.4'
Os Os -1.2165 7.6030 'International Tables Vol C Tables 4.2.6.8 and 6.1.1.4'

loop_
_geom_angle_atom_site_label_1
_geom_angle_atom_site_label_2
_geom_angle_atom_site_label_3
_geom_angle
N6 Os1 Cl1 84.92(18)
N6 Os1 N1 99.0(2)
N6 Os1 N3 177.7(2)
N1 Os1 Cl1 87.66(17)
N5 Os1 Cl1 92.59(18)
N5 Os1 N6 78.3(2)
N5 Os1 N1 177.3(3)
N5 Os1 N3 99.6(2)
N3 Os1 Cl1 96.00(17)
N3 Os1 N1 83.1(2)
N4 Os1 Cl1 173.70(19)
N4 Os1 N6 101.0(3)
N4 Os1 N1 93.5(2)
N4 Os1 N5 86.5(2)
N4 Os1 N3 78.0(2)
O1 Cl2 O2 110.9(4)
O4 Cl2 O1 108.7(4)
O4 Cl2 O2 111.2(6)
O4 Cl2 O3 110.1(6)
O3 Cl2 O1 109.2(5)
O3 Cl2 O2 106.7(5)
C21 N6 Os1 116.7(5)
C21 N6 C25 117.3(7)
C25 N6 Os1 125.4(5)
N2 N1 Os1 118.7(4)
C2 N1 Os1 134.9(5)
C2 N1 N2 104.5(6)
C20 N5 Os1 116.7(5)
C16 N5 Os1 124.7(6)
C16 N5 C20 118.4(6)
C10 N3 Os1 116.2(5)
C6 N3 Os1 126.0(6)
C6 N3 C10 117.5(7)
C15 N4 Os1 124.1(6)
C15 N4 C11 117.9(7)
C11 N4 Os1 117.7(5)
N1 N2 H2 124.2
C4 N2 N1 111.7(6)
C4 N2 H2 124.2
N6 C21 C20 113.9(7)
N6 C21 C22 121.7(7)
C22 C21 C20 124.4(7)
N6 C25 H25 118.7
N6 C25 C24 122.6(7)
C24 C25 H25 118.7
N4 C15 H15 119.3
N4 C15 C14 121.5(9)
C14 C15 H15 119.3
N3 C10 C11 113.8(8)
N3 C10 C9 121.7(7)
C9 C10 C11 124.4(8)
N5 C20 C21 114.1(6)
N5 C20 C19 121.1(7)
C19 C20 C21 124.7(8)
N5 C16 H16 118.3
N5 C16 C17 123.4(8)
C17 C16 H16 118.3
N4 C11 C10 113.5(7)
N4 C11 C12 122.0(8)
C12 C11 C10 124.5(8)
C15 C14 H14 119.9
C13 C14 C15 120.3(8)
C13 C14 H14 119.9
N1 C2 C1 121.8(7)
N1 C2 C3 110.3(6)
C3 C2 C1 127.8(7)
N3 C6 H6 118.5
N3 C6 C7 123.0(8)
C7 C6 H6 118.5
H5A C5 H5B 109.5
H5A C5 H5C 109.5
H5B C5 H5C 109.5
C4 C5 H5A 109.5
C4 C5 H5B 109.5
C4 C5 H5C 109.5
C10 C9 H9 120.6
C10 C9 C8 118.9(8)
C8 C9 H9 120.6
C2 C1 H1A 109.5
C2 C1 H1B 109.5
C2 C1 H1C 109.5
H1A C1 H1B 109.5
H1A C1 H1C 109.5
H1B C1 H1C 109.5
C2 C3 H3 126.8
C4 C3 C2 106.4(7)
C4 C3 H3 126.8
C6 C7 H7 120.5
C8 C7 C6 119.0(8)
C8 C7 H7 120.5
C22 C23 H23 121.0
C24 C23 H23 121.0
C24 C23 C22 118.0(9)
N2 C4 C5 121.4(7)
N2 C4 C3 107.1(6)
C3 C4 C5 131.5(7)
C16 C17 H17 121.0
C16 C17 C18 117.9(8)
C18 C17 H17 121.0
C21 C22 C23 120.0(8)
C21 C22 H22 120.0
C23 C22 H22 120.0
C25 C24 H24 119.9
C23 C24 C25 120.3(8)
C23 C24 H24 119.9
C9 C8 H8 120.1
C7 C8 C9 119.8(9)
C7 C8 H8 120.1
C11 C12 H12 120.7
C13 C12 C11 118.6(9)
C13 C12 H12 120.7
C20 C19 H19 120.4
C18 C19 C20 119.3(8)
C18 C19 H19 120.4
C17 C18 H18 120.1
C19 C18 C17 119.8(7)
C19 C18 H18 120.1
C14 C13 C12 119.3(8)
C14 C13 H13 120.4
C12 C13 H13 120.4

loop_
_geom_bond_atom_site_label_1
_geom_bond_atom_site_label_2
_geom_bond_distance
Os1 Cl1 2.407(2)
Os1 N6 2.044(7)
Os1 N1 2.104(6)
Os1 N5 2.035(6)
Os1 N3 2.058(7)
Os1 N4 2.020(6)
Cl2 O1 1.430(6)
Cl2 O2 1.450(7)
Cl2 O4 1.404(7)
Cl2 O3 1.419(7)
N6 C21 1.362(9)
N6 C25 1.364(10)
N1 N2 1.374(8)
N1 C2 1.341(9)
N5 C20 1.366(10)
N5 C16 1.343(10)
N3 C10 1.363(10)
N3 C6 1.347(9)
N4 C15 1.361(9)
N4 C11 1.365(11)
N2 H2 0.8800
N2 C4 1.335(9)
C21 C20 1.463(10)
C21 C22 1.386(12)
C25 H25 0.9500
C25 C24 1.371(12)
C15 H15 0.9500
C15 C14 1.374(11)
C10 C11 1.471(11)
C10 C9 1.377(12)
C20 C19 1.388(10)
C16 H16 0.9500
C16 C17 1.377(10)
C11 C12 1.388(11)
C14 H14 0.9500
C14 C13 1.371(12)
C2 C1 1.504(10)
C2 C3 1.392(10)
C6 H6 0.9500
C6 C7 1.369(11)
C5 H5A 0.9800
C5 H5B 0.9800
C5 H5C 0.9800
C5 C4 1.496(10)
C9 H9 0.9500
C9 C8 1.383(11)
C1 H1A 0.9800
C1 H1B 0.9800
C1 H1C 0.9800
C3 H3 0.9500
C3 C4 1.361(10)
C7 H7 0.9500
C7 C8 1.358(12)
C23 H23 0.9500
C23 C22 1.391(11)
C23 C24 1.371(10)
C17 H17 0.9500
C17 C18 1.391(12)
C22 H22 0.9500
C24 H24 0.9500
C8 H8 0.9500
C12 H12 0.9500
C12 C13 1.385(11)
C19 H19 0.9500
C19 C18 1.380(11)
C18 H18 0.9500
C13 H13 0.9500

loop_
_geom_hbond_atom_site_label_D
_geom_hbond_atom_site_label_H
_geom_hbond_atom_site_label_A
_geom_hbond_distance_DH
_geom_hbond_distance_HA
_geom_hbond_distance_DA
_geom_hbond_angle_DHA
_geom_hbond_site_symmetry_A
N2 H2 Cl1 0.88 2.68 3.153(6) 114.9 .
N2 H2 O1 0.88 2.20 3.024(8) 155.9 4_666
